data_4028647
loop_
_publ_author_name
'Aymeric Cervi'
'Paul Aillard'
'Nourallah Hazeri'
'Laurent Petit'
'Christina L. L. Chai'
'Anthony C. Willis'
'Martin G. Banwell'

_publ_contact_author_address
;
Research School of Chemistry,
Australian National University,
Canberra, A. C. T. 0200, Australia
;
_publ_contact_author_email 'mgb@rsc.anu.edu.au '
_publ_contact_author_fax ' 61 2 6125 8114 '
_publ_contact_author_name 'Martin G. Banwell'
_publ_contact_author_phone ' 61 2 6125 8202 '
_publ_section_title
;
 Total Syntheses of the Coumarin-Containing Natural Products Pimpinellin
 and Fraxetin Using Au(I)-Catalyzed Intramolecular Hydroarylation (IMHA)
 Chemistry
;
_journal_name_full 'Journal of Organic Chemistry'
_journal_page_first 9876
_journal_page_last 9882
_journal_paper_doi 10.1021/jo401583q
_journal_volume 78
_journal_year 2013
_chemical_compound_source local
_chemical_formula_moiety 'C13 H20 O4'
_chemical_formula_sum 'C13 H20 O4'
_chemical_formula_weight 240.30
_space_group_IT_number 14
_symmetry_cell_setting monoclinic
_symmetry_space_group_name_Hall '-P 2yab'
_symmetry_space_group_name_H-M 'P 1 21/a 1'
_atom_sites_solution_hydrogens difmap
_atom_sites_solution_primary direct
_audit_creation_date 13-05-16
_audit_creation_method CRYSTALS_ver_14.40
_audit_update_record
;
2013-05-17 - Report on C13 H20 O4 
             by Anthony C. Willis
             for Aymeric Cervi and Martin Banwell

2013-05-17 - passes checkcif tests with a few warnings  
;
_cell_angle_alpha 90
_cell_angle_beta 99.797(2)
_cell_angle_gamma 90
_cell_formula_units_Z 4
_cell_length_a 12.7674(3)
_cell_length_b 6.7691(2)
_cell_length_c 16.1154(5)
_cell_measurement_reflns_used 22405
_cell_measurement_temperature 200
_cell_measurement_theta_max 27.5
_cell_measurement_theta_min 2.6
_cell_volume 1372.44(7)
_computing_cell_refinement 'DENZO/SCALEPACK (Otwinowski & Minor, 1997)'
_computing_data_collection 'COLLECT (Nonius, 2001).'
_computing_data_reduction 'DENZO/SCALEPACK (Otwinowski & Minor, 1997)'
_computing_molecular_graphics
;  
ORTEP-II (Johnson 1976) in teXsan (MSC, 1992-1997) 
;
_computing_publication_material 'CRYSTALS (Betteridge et al., 2003)'
_computing_structure_refinement 'CRYSTALS (Betteridge et al., 2003)'
_computing_structure_solution 'SIR92 (Altomare et al., 1994)'
_diffrn_ambient_temperature 200
_diffrn_measured_fraction_theta_full 0.999
_diffrn_measured_fraction_theta_max 0.999
_diffrn_measurement_device Area
_diffrn_measurement_device_type 'Nonius KappaCCD'
_diffrn_measurement_method ' \f and \w scans with CCD '
_diffrn_radiation_monochromator graphite
_diffrn_radiation_type 'Mo K\a'
_diffrn_radiation_wavelength 0.71073
_diffrn_reflns_av_R_equivalents 0.055
_diffrn_reflns_limit_h_max 14
_diffrn_reflns_limit_h_min -16
_diffrn_reflns_limit_k_max 8
_diffrn_reflns_limit_k_min -8
_diffrn_reflns_limit_l_max 20
_diffrn_reflns_limit_l_min -20
_diffrn_reflns_number 27843
_diffrn_reflns_theta_full 27.477
_diffrn_reflns_theta_max 27.477
_diffrn_reflns_theta_min 2.565
_diffrn_standards_number 0
_exptl_absorpt_coefficient_mu 0.085
_exptl_absorpt_correction_T_max 0.995
_exptl_absorpt_correction_T_min 0.974
_exptl_absorpt_correction_type integration
_exptl_absorpt_process_details
;
via gaussian method (Coppens, 1970) implemented in maXus (2000)
;
_exptl_crystal_colour 'pale yellow'
_exptl_crystal_density_diffrn 1.163
_exptl_crystal_description plate
_exptl_crystal_F_000 520.000
_exptl_crystal_size_max 0.470
_exptl_crystal_size_mid 0.200
_exptl_crystal_size_min 0.060
_refine_diff_density_max 0.23
_refine_diff_density_min -0.33
_refine_ls_extinction_method none
_refine_ls_goodness_of_fit_ref 1.0458
_refine_ls_hydrogen_treatment mixed
_refine_ls_matrix_type full
_refine_ls_number_parameters 186
_refine_ls_number_reflns 3145
_refine_ls_number_restraints 15
_refine_ls_R_factor_all 0.0730
_refine_ls_R_factor_gt 0.0554
_refine_ls_shift/su_max 0.0175536
_refine_ls_shift/su_mean 0.0012803
_refine_ls_structure_factor_coef Fsqd
_refine_ls_weighting_details
;
 Method= Modified Sheldrick 
 w=1/[\s^2^(F^2^) + ( 0.05P)^2^ + 0.61P] 
 ,where P=(max(Fo^2^,0) + 2Fc^2^)/3 
;
_refine_ls_weighting_scheme calc
_refine_ls_wR_factor_all 0.1298
_refine_ls_wR_factor_gt 0.1209
_refine_ls_wR_factor_ref 0.1298
_reflns_limit_h_max 16
_reflns_limit_h_min -16
_reflns_limit_k_max 8
_reflns_limit_k_min 0
_reflns_limit_l_max 20
_reflns_limit_l_min 0
_reflns_number_gt 2458
_reflns_number_total 3146
_reflns_threshold_expression I>2.0\s(I)
_oxford_diffrn_Wilson_B_factor 3.18
_oxford_diffrn_Wilson_scale 1.25
_oxford_refine_ls_r_factor_ref 0.0730
_oxford_refine_ls_scale 0.958(4)
_oxford_reflns_number_all 3145
_oxford_reflns_threshold_expression_ref I>-10.0\s(I)
_oxford_structure_analysis_title 'ban1326 At 16:56 on 15/ 5'
_cod_data_source_file jo401583q_si_004.cif
_cod_data_source_block ban1326
_cod_original_sg_symbol_H-M 'P 1 21/a 1 '
_cod_database_code 4028647

loop_
_symmetry_equiv_pos_as_xyz
x,y,z
-x,-y,-z
-x+1/2,y+1/2,-z
x+1/2,-y+1/2,z

loop_
_atom_site_label
_atom_site_type_symbol
_atom_site_fract_x
_atom_site_fract_y
_atom_site_fract_z
_atom_site_U_iso_or_equiv
_atom_site_occupancy
_atom_site_adp_type
_atom_site_refinement_flags_posn
_atom_site_refinement_flags_adp
_atom_site_refinement_flags_occupancy
O1 O 0.88735(9) 0.73990(19) 0.22177(8) 0.0473 1.0000 Uani . . .
O2 O 0.69631(9) 0.55733(18) 0.16748(8) 0.0445 1.0000 Uani D . .
O3 O 0.55232(8) 0.50677(15) 0.27686(7) 0.0354 1.0000 Uani D . .
O4 O 0.60182(9) 0.60670(18) 0.43863(7) 0.0437 1.0000 Uani . . .
C1 C 0.81968(11) 0.7149(2) 0.27875(11) 0.0380 1.0000 Uani . . .
C2 C 0.72190(11) 0.6227(2) 0.24918(10) 0.0346 1.0000 Uani . . .
C3 C 0.65188(11) 0.5878(2) 0.30468(10) 0.0326 1.0000 Uani . . .
C4 C 0.67677(11) 0.6475(2) 0.38874(10) 0.0354 1.0000 Uani . . .
C5 C 0.77256(12) 0.7420(3) 0.41656(11) 0.0413 1.0000 Uani . . .
C6 C 0.84329(12) 0.7740(3) 0.36152(11) 0.0423 1.0000 Uani . . .
C7 C 0.68302(15) 0.7071(3) 0.10196(11) 0.0518 1.0000 Uani D U .
C8 C 0.7066(4) 0.6061(7) 0.0248(2) 0.0961 0.768(7) Uani . U P
C9 C 0.5729(3) 0.7885(7) 0.0931(3) 0.0849 0.768(7) Uani . U P
C10 C 0.54679(14) 0.3012(2) 0.24793(14) 0.0366 0.920(4) Uani . . P
C11 C 0.4302(2) 0.2623(4) 0.2205(2) 0.0701 0.920(4) Uani . . P
C12 C 0.5964(2) 0.1658(3) 0.31734(16) 0.0672 0.920(4) Uani . . P
C13 C 0.60580(16) 0.7219(3) 0.51261(12) 0.0546 1.0000 Uani . . .
C81 C 0.6223(14) 0.609(2) 0.0228(7) 0.1080 0.232(7) Uani D U P
C91 C 0.6296(13) 0.8931(19) 0.1214(7) 0.0812 0.232(7) Uani D U P
C101 C 0.5457(14) 0.293(2) 0.2876(13) 0.0360 0.080(4) Uiso D . P
C111 C 0.437(2) 0.231(5) 0.245(3) 0.0700 0.080(4) Uiso D . P
C121 C 0.6302(19) 0.184(4) 0.2549(18) 0.0670 0.080(4) Uiso D . P
H1 H 0.9347(19) 0.815(3) 0.2427(13) 0.0670 1.0000 Uiso . . .
H51 H 0.7897 0.7846 0.4730 0.0474 1.0000 Uiso R . .
H61 H 0.9082 0.8368 0.3800 0.0487 1.0000 Uiso R . .
H71 H 0.7330 0.8103 0.1174 0.0621 0.768 Uiso R . .
H81 H 0.6991 0.6977 -0.0205 0.1153 0.768 Uiso R . .
H82 H 0.7772 0.5568 0.0352 0.1153 0.768 Uiso R . .
H83 H 0.6583 0.4997 0.0106 0.1153 0.768 Uiso R . .
H91 H 0.5630 0.8868 0.0504 0.1019 0.768 Uiso R . .
H92 H 0.5627 0.8453 0.1451 0.1019 0.768 Uiso R . .
H93 H 0.5229 0.6850 0.0783 0.1019 0.768 Uiso R . .
H101 H 0.5826 0.2883 0.2011 0.0438 0.920 Uiso R . .
H111 H 0.4202 0.1303 0.2007 0.0842 0.920 Uiso R . .
H112 H 0.3941 0.2808 0.2668 0.0842 0.920 Uiso R . .
H113 H 0.4025 0.3511 0.1765 0.0842 0.920 Uiso R . .
H121 H 0.5922 0.0334 0.2976 0.0803 0.920 Uiso R . .
H122 H 0.6688 0.2010 0.3348 0.0803 0.920 Uiso R . .
H123 H 0.5597 0.1773 0.3637 0.0803 0.920 Uiso R . .
H131 H 0.6071 0.8613 0.4994 0.0793 1.0000 Uiso R . .
H132 H 0.5432 0.6934 0.5376 0.0800 1.0000 Uiso R . .
H133 H 0.6693 0.6897 0.5536 0.0796 1.0000 Uiso R . .
H72 H 0.7516 0.7410 0.0911 0.0621 0.232 Uiso R . .
H811 H 0.6117 0.7022 -0.0220 0.1297 0.232 Uiso R . .
H812 H 0.6620 0.5002 0.0077 0.1297 0.232 Uiso R . .
H813 H 0.5553 0.5641 0.0334 0.1297 0.232 Uiso R . .
H911 H 0.6248 0.9809 0.0750 0.0974 0.232 Uiso R . .
H912 H 0.6698 0.9533 0.1699 0.0974 0.232 Uiso R . .
H913 H 0.5603 0.8636 0.1319 0.0974 0.232 Uiso R . .
H1011 H 0.5515 0.2650 0.3460 0.0480 0.080 Uiso R . .
H1111 H 0.4298 0.0919 0.2505 0.0840 0.080 Uiso R . .
H1112 H 0.3850 0.2964 0.2703 0.0840 0.080 Uiso R . .
H1113 H 0.4286 0.2647 0.1871 0.0840 0.080 Uiso R . .
H1211 H 0.6219 0.0461 0.2633 0.0840 0.080 Uiso R . .
H1212 H 0.6975 0.2253 0.2841 0.0840 0.080 Uiso R . .
H1213 H 0.6257 0.2097 0.1965 0.0840 0.080 Uiso R . .

loop_
_atom_site_aniso_label
_atom_site_aniso_U_11
_atom_site_aniso_U_22
_atom_site_aniso_U_33
_atom_site_aniso_U_23
_atom_site_aniso_U_13
_atom_site_aniso_U_12
O1 0.0330(6) 0.0446(7) 0.0662(8) -0.0098(6) 0.0142(6) -0.0097(5)
O2 0.0437(7) 0.0409(7) 0.0489(7) -0.0120(5) 0.0080(5) -0.0071(5)
O3 0.0238(5) 0.0270(5) 0.0527(7) -0.0044(5) -0.0009(4) -0.0018(4)
O4 0.0379(6) 0.0487(7) 0.0441(7) -0.0018(5) 0.0059(5) -0.0082(5)
C1 0.0269(7) 0.0310(8) 0.0558(10) -0.0021(7) 0.0064(7) -0.0010(6)
C2 0.0291(7) 0.0260(7) 0.0472(9) -0.0044(7) 0.0022(6) 0.0003(6)
C3 0.0227(7) 0.0244(7) 0.0481(9) -0.0007(6) -0.0016(6) -0.0002(5)
C4 0.0285(7) 0.0320(8) 0.0440(9) 0.0032(7) 0.0017(6) 0.0004(6)
C5 0.0341(8) 0.0424(9) 0.0433(9) -0.0013(7) -0.0051(6) -0.0048(7)
C6 0.0269(7) 0.0407(9) 0.0559(10) -0.0019(8) -0.0026(7) -0.0070(7)
C7 0.0494(10) 0.0613(12) 0.0458(10) -0.0047(9) 0.0114(8) -0.0061(9)
C8 0.122(4) 0.114(3) 0.056(2) -0.019(2) 0.026(2) 0.011(3)
C9 0.063(2) 0.106(3) 0.088(3) 0.035(2) 0.0182(18) 0.020(2)
C10 0.0374(9) 0.0267(8) 0.0447(12) -0.0047(8) 0.0040(8) -0.0056(7)
C11 0.0503(12) 0.0402(13) 0.109(3) -0.0027(13) -0.0186(13) -0.0147(10)
C12 0.0827(17) 0.0344(11) 0.0736(17) -0.0013(11) -0.0178(13) 0.0097(11)
C13 0.0559(11) 0.0588(12) 0.0501(11) -0.0062(9) 0.0118(8) -0.0065(9)
C81 0.115(8) 0.148(14) 0.057(7) -0.031(8) 0.004(7) -0.015(11)
C91 0.106(10) 0.089(8) 0.053(6) 0.023(5) 0.027(6) 0.033(6)

loop_
_atom_type_symbol
_atom_type_scat_dispersion_real
_atom_type_scat_dispersion_imag
_atom_type_scat_Cromer_Mann_a1
_atom_type_scat_Cromer_Mann_b1
_atom_type_scat_Cromer_Mann_a2
_atom_type_scat_Cromer_Mann_b2
_atom_type_scat_Cromer_Mann_a3
_atom_type_scat_Cromer_Mann_b3
_atom_type_scat_Cromer_Mann_a4
_atom_type_scat_Cromer_Mann_b4
_atom_type_scat_Cromer_Mann_c
_atom_type_scat_source
C 0.0033 0.0016 2.3100 20.8439 1.0200 10.2075 1.5886 0.5687 0.8650 51.6512 0.2156 'International Tables Vol C 4.2.6.8 and 6.1.1.4'
H 0.0000 0.0000 0.4930 10.5109 0.3229 26.1257 0.1402 3.1424 0.0408 57.7998 0.0030 'International Tables Vol C 4.2.6.8 and 6.1.1.4'
O 0.0106 0.0060 3.0485 13.2771 2.2868 5.7011 1.5463 0.3239 0.8670 32.9089 0.2508 'International Tables Vol C 4.2.6.8 and 6.1.1.4'

loop_
_exptl_crystal_face_index_h
_exptl_crystal_face_index_k
_exptl_crystal_face_index_l
_exptl_crystal_face_perp_dist
1 0 0 0.200
-1 0 0 0.270
0 1 0 0.050
0 -1 0 0.150
0 0 1 0.050
0 0 -1 0.010
-1 -1 0 0.160
2 1 0 0.100

loop_
_geom_angle_atom_site_label_1
_geom_angle_atom_site_label_2
_geom_angle_atom_site_label_3
_geom_angle
_geom_angle_publ_flag
C1 O1 H1 107.9(16) no
C2 O2 C7 116.80(13) yes
C3 O3 C10 118.06(11) yes
C3 O3 C101 114.9(7) yes
C4 O4 C13 116.80(13) yes
O1 C1 C2 116.86(15) yes
O1 C1 C6 123.57(14) yes
C2 C1 C6 119.57(15) yes
C1 C2 O2 121.37(14) yes
C1 C2 C3 119.32(14) yes
O2 C2 C3 119.23(13) yes
C2 C3 O3 120.95(14) yes
C2 C3 C4 120.68(13) yes
O3 C3 C4 118.19(13) yes
C3 C4 O4 116.19(13) yes
C3 C4 C5 119.33(15) yes
O4 C4 C5 124.48(15) yes
C4 C5 C6 120.03(15) yes
C4 C5 H51 120.0 no
C6 C5 H51 120.0 no
C5 C6 C1 121.05(14) yes
C5 C6 H61 120.4 no
C1 C6 H61 118.6 no
O2 C7 C8 105.7(2) yes
O2 C7 C9 108.53(19) yes
C8 C7 C9 114.1(3) yes
O2 C7 C81 106.5(6) yes
O2 C7 C91 115.9(4) yes
C81 C7 C91 110.9(8) yes
O2 C7 H71 109.5 no
C8 C7 H71 109.4 no
C9 C7 H71 109.4 no
O2 C7 H72 107.7 no
C81 C7 H72 107.7 no
C91 C7 H72 107.7 no
C7 C8 H81 109.5 no
C7 C8 H82 109.5 no
H81 C8 H82 109.5 no
C7 C8 H83 109.5 no
H81 C8 H83 109.5 no
H82 C8 H83 109.5 no
C7 C9 H91 109.5 no
C7 C9 H92 109.5 no
H91 C9 H92 109.5 no
C7 C9 H93 109.5 no
H91 C9 H93 109.5 no
H92 C9 H93 109.5 no
O3 C10 C11 104.59(16) yes
O3 C10 C12 110.58(17) yes
C11 C10 C12 112.57(19) yes
O3 C10 H101 109.7 no
C11 C10 H101 109.7 no
C12 C10 H101 109.7 no
C10 C11 H111 109.5 no
C10 C11 H112 109.5 no
H111 C11 H112 109.5 no
C10 C11 H113 109.4 no
H111 C11 H113 109.5 no
H112 C11 H113 109.5 no
C10 C12 H121 109.5 no
C10 C12 H122 109.5 no
H121 C12 H122 109.5 no
C10 C12 H123 109.5 no
H121 C12 H123 109.5 no
H122 C12 H123 109.5 no
O4 C13 H131 110.5 no
O4 C13 H132 108.9 no
H131 C13 H132 109.2 no
O4 C13 H133 110.6 no
H131 C13 H133 108.8 no
H132 C13 H133 108.7 no
C7 C81 H811 109.4 no
C7 C81 H812 109.5 no
H811 C81 H812 109.5 no
C7 C81 H813 109.5 no
H811 C81 H813 109.5 no
H812 C81 H813 109.5 no
C7 C91 H911 109.5 no
C7 C91 H912 109.5 no
H911 C91 H912 109.5 no
C7 C91 H913 109.5 no
H911 C91 H913 109.5 no
H912 C91 H913 109.5 no
O3 C101 C111 106.9(15) yes
O3 C101 C121 113.1(14) yes
C111 C101 C121 111.8(16) yes
O3 C101 H1011 108.4 no
C111 C101 H1011 107.9 no
C121 C101 H1011 108.5 no
C101 C111 H1111 109.6 no
C101 C111 H1112 109.6 no
H1111 C111 H1112 109.5 no
C101 C111 H1113 109.1 no
H1111 C111 H1113 109.5 no
H1112 C111 H1113 109.5 no
C101 C121 H1211 109.5 no
C101 C121 H1212 109.3 no
H1211 C121 H1212 109.5 no
C101 C121 H1213 109.7 no
H1211 C121 H1213 109.5 no
H1212 C121 H1213 109.5 no

loop_
_geom_bond_atom_site_label_1
_geom_bond_atom_site_label_2
_geom_bond_distance
_geom_bond_publ_flag
O1 C1 1.374(2) yes
O1 H1 0.82(2) no
O2 C2 1.3746(19) yes
O2 C7 1.453(2) yes
O3 C3 1.3869(16) yes
O3 C10 1.465(2) yes
O3 C101 1.464(15) yes
O4 C4 1.3784(19) yes
O4 C13 1.418(2) yes
C1 C2 1.404(2) yes
C1 C6 1.376(2) yes
C2 C3 1.388(2) yes
C3 C4 1.398(2) yes
C4 C5 1.385(2) yes
C5 C6 1.386(2) yes
C5 H51 0.944 no
C6 H61 0.934 no
C7 C8 1.494(4) yes
C7 C9 1.494(4) yes
C7 C81 1.528(10) yes
C7 C91 1.490(10) yes
C7 H71 0.950 no
C7 H72 0.950 no
C8 H81 0.950 no
C8 H82 0.950 no
C8 H83 0.950 no
C9 H91 0.950 no
C9 H92 0.950 no
C9 H93 0.950 no
C10 C11 1.503(3) yes
C10 C12 1.501(3) yes
C10 H101 0.950 no
C11 H111 0.950 no
C11 H112 0.950 no
C11 H113 0.950 no
C12 H121 0.950 no
C12 H122 0.950 no
C12 H123 0.950 no
C13 H131 0.968 no
C13 H132 0.974 no
C13 H133 0.979 no
C81 H811 0.950 no
C81 H812 0.950 no
C81 H813 0.950 no
C91 H911 0.950 no
C91 H912 0.950 no
C91 H913 0.950 no
C101 C111 1.495(19) yes
C101 C121 1.475(17) yes
C101 H1011 0.950 no
C111 H1111 0.950 no
C111 H1112 0.950 no
C111 H1113 0.950 no
C121 H1211 0.950 no
C121 H1212 0.950 no
C121 H1213 0.950 no

loop_
_geom_contact_atom_site_label_1
_geom_contact_atom_site_label_2
_geom_contact_distance
_geom_contact_site_symmetry_2
_geom_contact_publ_flag
O1 O3 2.744(2) 4_565 no
O1 C111 3.26(3) 4 no
O1 C9 3.409(5) 4_565 no
O1 C11 3.414(3) 4_565 no
O1 C11 3.444(3) 4 no
O3 C1 3.522(2) 4_465 no
O3 C6 3.525(2) 4_465 no
O4 C6 3.420(2) 4_465 no
O4 C5 3.583(2) 3_646 no
C1 C111 3.45(3) 4 no
C81 C81 3.42(3) 2_665 no
C91 C121 2.92(3) 1_565 no

loop_
_geom_hbond_atom_site_label_D
_geom_hbond_atom_site_label_H
_geom_hbond_atom_site_label_A
_geom_hbond_site_symmetry_A
_geom_hbond_angle_DHA
_geom_hbond_distance_DH
_geom_hbond_distance_HA
_geom_hbond_distance_DA
_geom_hbond_publ_flag
O1 H1 O3 4_565 172(2) 0.82(2) 1.93(2) 2.744(11) yes

loop_
_geom_torsion_atom_site_label_1
_geom_torsion_atom_site_label_2
_geom_torsion_atom_site_label_3
_geom_torsion_atom_site_label_4
_geom_torsion
_geom_torsion_publ_flag
O1 C1 C2 O2 1.2(2) no
O1 C1 C2 C3 177.9(1) no
O1 C1 C6 C5 -178.9(2) no
O2 C2 C1 C6 -178.5(1) no
O2 C2 C3 O3 -6.7(2) no
O2 C2 C3 C4 178.2(1) no
O3 C3 C2 C1 176.5(1) no
O3 C3 C4 O4 4.6(2) no
O3 C3 C4 C5 -175.3(1) no
O4 C4 C3 C2 179.8(1) no
O4 C4 C5 C6 179.2(2) no
C1 C2 O2 C7 -65.9(2) no
C1 C2 C3 C4 1.5(2) no
C1 C6 C5 C4 0.6(3) no
C2 O2 C7 C8 154.2(2) no
C2 O2 C7 C9 -82.9(2) no
C2 O2 C7 C81 -162.5(7) no
C2 O2 C7 C91 -38.5(7) no
C2 C1 C6 C5 0.7(3) no
C2 C3 O3 C10 68.0(2) no
C2 C3 O3 C101 96.2(9) no
C2 C3 C4 C5 -0.1(2) no
C3 O3 C10 C11 -178.5(2) no
C3 O3 C10 C12 60.1(2) no
C3 O3 C101 C111 -173(2) no
C3 O3 C101 C121 -50(2) no
C3 C2 O2 C7 117.4(2) no
C3 C2 C1 C6 -1.8(2) no
C3 C4 O4 C13 -158.4(1) no
C3 C4 C5 C6 -0.9(2) no
C4 C3 O3 C10 -116.9(2) no
C4 C3 O3 C101 -88.6(9) no
C5 C4 O4 C13 21.5(2) no
